data_4031456
loop_
_publ_author_name
'Gillespie, R.J.'
'Slim, D.R.'
'Vekris, J.E.'

_publ_section_title
;
 The crystal structure of the 1:1 adduct of antimony trifluoride and
 antimony pentafluoride
;
_journal_name_full
;
Journal of the Chemical Society. Dalton Transactions, Inorganic Chemistry 
(1972-)
;
_journal_page_first 971
_journal_page_last 974
_journal_volume 1977
_journal_year 1977
_chemical_formula_sum 'F16 Sb4'
_chemical_name_systematic 'Sb4 F16'
_space_group_IT_number 14
_symmetry_space_group_name_Hall '-P 2ybc'
_symmetry_space_group_name_H-M 'P 1 21/c 1'
_cell_angle_alpha 90
_cell_angle_beta 107.1
_cell_angle_gamma 90
_cell_formula_units_Z 4
_cell_length_a 9.32
_cell_length_b 12.07
_cell_length_c 11.6
_cell_volume 1247.226
_citation_journal_id_ASTM JCDTBI
_cod_data_source_file Gillespie_JCDTBI_1977_133.cif
_cod_data_source_block F16Sb4
_cod_database_code 4031456

loop_
_symmetry_equiv_pos_as_xyz
x,y,z
-x,y+1/2,-z+1/2
-x,-y,-z
x,-y-1/2,z-1/2

loop_
_atom_site_label
_atom_site_type_symbol
_atom_site_fract_x
_atom_site_fract_y
_atom_site_fract_z
_atom_site_occupancy
_atom_site_U_iso_or_equiv
F3 F-1 0.3388 0.1112 0.4604 1 0.0
F10 F-1 0.3842 0.1781 0.0384 1 0.0
Sb3 Sb+5 0.2414 0.0772 -0.0591 1 0.0
F8 F-1 0.3533 0.0841 -0.1715 1 0.0
F6 F-1 0.1382 0.2044 -0.1296 1 0.0
Sb4 Sb+5 0.2267 0.6604 0.0461 1 0.0
F9 F-1 0.3557 -0.0401 0.014 1 0.0
F11 F-1 0.3459 0.5348 0.1279 1 0.0
F12 F-1 0.1398 0.5592 -0.0799 1 0.0
Sb2 Sb+3 0.3913 0.1515 0.648 1 0.0
F7 F-1 0.0929 -0.009 -0.1615 1 0.0
F13 F-1 0.3745 0.6849 -0.0285 1 0.0
F5 F-1 0.1414 0.0791 0.0581 1 0.0
Sb1 Sb+3 0.1988 0.0934 0.291 1 0.0
F16 F-1 0.3308 0.746 0.1736 1 0.0
F4 F-1 0.1829 0.1578 0.6006 1 0.0
F2 F-1 0.3469 0.1979 0.2582 1 0.0
F15 F-1 0.1119 0.7764 -0.0335 1 0.0
F14 F-1 0.0852 0.6191 0.119 1 0.0
F1 F-1 0.3293 -0.0189 0.2742 1 0.0
